data_7228531
loop_
_publ_author_name
'Nie, Zhong-Bin'
'Zhang, Min'
'Su, Tan'
'Zhao, Liang'
'Wang, Yuan-Yuan'
'Sun, Guang-Yan'
'Su, Zhong-Min'

_publ_section_title
;
 Electrochemical and diffuse reflectance study on tetrahedral
 \e-Keggin-based metal--organic frameworks
;
_journal_issue 50
_journal_name_full 'RSC Adv.'
_journal_page_first 31544
_journal_paper_doi 10.1039/C7RA04771A
_journal_volume 7
_journal_year 2017
_chemical_formula_moiety 'C88 H136 Mo12 N3 O50 P Zn4'
_chemical_formula_sum 'C88 H136 Mo12 N3 O50 P Zn4'
_chemical_formula_weight 3479.73
_chemical_name_systematic
;
 ?
;
_space_group_IT_number 60
_symmetry_cell_setting orthorhombic
_symmetry_space_group_name_Hall '-P 2n 2ab'
_symmetry_space_group_name_H-M 'P b c n'
_atom_sites_solution_hydrogens geom
_atom_sites_solution_primary direct
_atom_sites_solution_secondary difmap
_audit_creation_method SHELXL-97
_audit_update_record
;
2017-03-16 deposited with the CCDC.
2017-06-14 downloaded from the CCDC.
;
_cell_angle_alpha 90.000(5)
_cell_angle_beta 90.000(5)
_cell_angle_gamma 90.000(5)
_cell_formula_units_Z 4
_cell_length_a 27.391(2)
_cell_length_b 32.349(3)
_cell_length_c 14.7330(13)
_cell_measurement_reflns_used 16329
_cell_measurement_temperature 293(2)
_cell_measurement_theta_max 0.681
_cell_measurement_theta_min 0.625
_cell_volume 13054.5(19)
_computing_cell_refinement 'SMART (Bruker, 1997)'
_computing_data_collection 'SMART (Bruker, 1997)'
_computing_data_reduction SAINT
_computing_molecular_graphics 'SHELXTL-PLUS (Sheldrick, 1990)'
_computing_publication_material SHELXL-97
_computing_structure_refinement 'SHELXL-97 (Sheldrick, 2008)'
_computing_structure_solution 'SHELXS-97(Sheldrick, 1997)'
_diffrn_ambient_temperature 293(2)
_diffrn_measured_fraction_theta_full 0.998
_diffrn_measured_fraction_theta_max 0.998
_diffrn_measurement_device_type 'Bruker APEX CCD area-detector'
_diffrn_measurement_method '\w scans'
_diffrn_radiation_monochromator graphite
_diffrn_radiation_source 'fine-focus sealed tube'
_diffrn_radiation_type MoK\a
_diffrn_radiation_wavelength 0.71069
_diffrn_reflns_av_R_equivalents 0.0825
_diffrn_reflns_av_sigmaI/netI 0.0574
_diffrn_reflns_limit_h_max 32
_diffrn_reflns_limit_h_min -36
_diffrn_reflns_limit_k_max 43
_diffrn_reflns_limit_k_min -42
_diffrn_reflns_limit_l_max 19
_diffrn_reflns_limit_l_min -19
_diffrn_reflns_number 94053
_diffrn_reflns_theta_full 28.36
_diffrn_reflns_theta_max 28.36
_diffrn_reflns_theta_min 0.97
_exptl_absorpt_coefficient_mu 1.919
_exptl_absorpt_correction_T_max 0.7002
_exptl_absorpt_correction_T_min 0.6455
_exptl_absorpt_correction_type multi-scan
_exptl_absorpt_process_details 'SADABS(Sheldrick, 1996)'
_exptl_crystal_colour red
_exptl_crystal_density_diffrn 1.770
_exptl_crystal_density_method 'not measured'
_exptl_crystal_description cuboid
_exptl_crystal_F_000 6896
_exptl_crystal_size_max 0.25
_exptl_crystal_size_mid 0.22
_exptl_crystal_size_min 0.20
_refine_diff_density_max 1.894
_refine_diff_density_min -0.980
_refine_diff_density_rms 0.235
_refine_ls_extinction_method none
_refine_ls_goodness_of_fit_ref 1.069
_refine_ls_hydrogen_treatment constr
_refine_ls_matrix_type full
_refine_ls_number_parameters 648
_refine_ls_number_reflns 16307
_refine_ls_number_restraints 0
_refine_ls_restrained_S_all 1.069
_refine_ls_R_factor_all 0.1317
_refine_ls_R_factor_gt 0.0714
_refine_ls_shift/su_max 0.047
_refine_ls_shift/su_mean 0.002
_refine_ls_structure_factor_coef Fsqd
_refine_ls_weighting_details 'calc w=1/[\s^2^(Fo^2^)+(0.1240P)^2^+72.1720P] where P=(Fo^2^+2Fc^2^)/3'
_refine_ls_weighting_scheme calc
_refine_ls_wR_factor_gt 0.1993
_refine_ls_wR_factor_ref 0.2534
_reflns_number_gt 9844
_reflns_number_total 16307
_reflns_threshold_expression >2\s(I)
_cod_data_source_file c7ra04771a2.cif
_cod_data_source_block compound1
_cod_original_cell_volume 13054(2)
_cod_original_sg_symbol_Hall -P2n2ab
_cod_original_sg_symbol_H-M Pbcn
_cod_database_code 7228531

loop_
_symmetry_equiv_pos_as_xyz
'x, y, z'
'-x+1/2, -y+1/2, z+1/2'
'x+1/2, -y+1/2, -z'
'-x, y, -z+1/2'
'-x, -y, -z'
'x-1/2, y-1/2, -z-1/2'
'-x-1/2, y-1/2, z'
'x, -y, z-1/2'

loop_
_atom_site_label
_atom_site_type_symbol
_atom_site_fract_x
_atom_site_fract_y
_atom_site_fract_z
_atom_site_U_iso_or_equiv
_atom_site_adp_type
_atom_site_occupancy
_atom_site_symmetry_multiplicity
_atom_site_calc_flag
_atom_site_refinement_flags
C1 C 0.6659(4) 0.4126(4) 0.2880(8) 0.063(3) Uani 1 1 d .
C2 C 0.7031(4) 0.4441(4) 0.3144(8) 0.069(3) Uani 1 1 d .
C3 C 0.7089(5) 0.4792(4) 0.2598(9) 0.081(4) Uani 1 1 d .
H3 H 0.6900 0.4823 0.2077 0.098 Uiso 1 1 calc R
C4 C 0.7424(6) 0.5091(5) 0.2827(11) 0.101(5) Uani 1 1 d .
H4 H 0.7474 0.5319 0.2453 0.121 Uiso 1 1 calc R
C5 C 0.7684(6) 0.5045(5) 0.3625(12) 0.106(6) Uani 1 1 d .
C6 C 0.7617(6) 0.4722(5) 0.4201(10) 0.091(4) Uani 1 1 d .
H6 H 0.7780 0.4708 0.4754 0.110 Uiso 1 1 calc R
C7 C 0.7287(6) 0.4406(5) 0.3921(9) 0.089(4) Uani 1 1 d .
H7 H 0.7248 0.4172 0.4281 0.106 Uiso 1 1 calc R
C8 C 0.8184(7) 0.5470(5) 0.4605(14) 0.115(6) Uani 1 1 d .
C9 C 0.7916(6) 0.5441(6) 0.5421(13) 0.113(6) Uani 1 1 d .
H9 H 0.7611 0.5314 0.5414 0.135 Uiso 1 1 calc R
C10 C 0.8099(7) 0.5600(5) 0.6246(13) 0.124(7) Uani 1 1 d .
H10 H 0.7920 0.5582 0.6780 0.148 Uiso 1 1 calc R
C11 C 0.8565(6) 0.5787(5) 0.6232(13) 0.103(5) Uani 1 1 d .
C12 C 0.8827(7) 0.5833(7) 0.5400(16) 0.152(10) Uani 1 1 d .
H12 H 0.9127 0.5968 0.5400 0.183 Uiso 1 1 calc R
C13 C 0.8640(7) 0.5675(6) 0.4581(15) 0.142(8) Uani 1 1 d .
H13 H 0.8811 0.5705 0.4039 0.171 Uiso 1 1 calc R
C14 C 0.8770(6) 0.5991(5) 0.7058(13) 0.106(6) Uani 1 1 d .
C15 C 0.8569(9) 0.5888(6) 0.7909(14) 0.136(8) Uani 1 1 d .
H15 H 0.8336 0.5679 0.7938 0.163 Uiso 1 1 calc R
C16 C 0.8709(8) 0.6089(6) 0.8723(15) 0.137(8) Uani 1 1 d .
H16 H 0.8546 0.6035 0.9264 0.164 Uiso 1 1 calc R
C17 C 0.9084(7) 0.6362(5) 0.8700(14) 0.113(6) Uani 1 1 d .
C18 C 0.9292(6) 0.6454(7) 0.7886(16) 0.149(10) Uani 1 1 d .
H18 H 0.9550 0.6640 0.7873 0.179 Uiso 1 1 calc R
C19 C 0.9130(6) 0.6276(6) 0.7043(15) 0.141(9) Uani 1 1 d .
H19 H 0.9270 0.6356 0.6497 0.170 Uiso 1 1 calc R
C20 C 0.5763(6) 0.1590(5) -0.0450(13) 0.098(5) Uani 1 1 d .
C21 C 0.7415(7) 0.2718(6) -0.0998(14) 0.121(6) Uani 1 1 d .
H21A H 0.7247 0.2831 -0.0473 0.145 Uiso 1 1 calc R
H21B H 0.7741 0.2643 -0.0802 0.145 Uiso 1 1 calc R
C22 C 0.7460(7) 0.3034(6) -0.1631(16) 0.133(7) Uani 1 1 d .
H22A H 0.7135 0.3139 -0.1757 0.159 Uiso 1 1 calc R
H22B H 0.7581 0.2912 -0.2190 0.159 Uiso 1 1 calc R
C23 C 0.7796(9) 0.3414(7) -0.1393(16) 0.146(8) Uiso 1 1 d .
H23A H 0.7636 0.3576 -0.0926 0.176 Uiso 1 1 calc R
H23B H 0.8099 0.3311 -0.1140 0.176 Uiso 1 1 calc R
C24 C 0.7908(10) 0.3679(9) -0.214(2) 0.193(11) Uiso 1 1 d .
H24A H 0.8124 0.3895 -0.1940 0.290 Uiso 1 1 calc R
H24B H 0.7612 0.3799 -0.2370 0.290 Uiso 1 1 calc R
H24C H 0.8063 0.3522 -0.2610 0.290 Uiso 1 1 calc R
C25 C 0.7394(6) 0.2118(4) -0.2061(9) 0.095(5) Uani 1 1 d .
H25A H 0.7324 0.2278 -0.2601 0.115 Uiso 1 1 calc R
H25B H 0.7744 0.2128 -0.1966 0.115 Uiso 1 1 calc R
C26 C 0.7260(7) 0.1693(6) -0.2240(12) 0.117(6) Uani 1 1 d .
H26A H 0.6907 0.1671 -0.2285 0.141 Uiso 1 1 calc R
H26B H 0.7368 0.1519 -0.1743 0.141 Uiso 1 1 calc R
C27 C 0.7509(6) 0.1540(5) -0.3179(11) 0.101(5) Uiso 1 1 d .
H27A H 0.7847 0.1629 -0.3209 0.121 Uiso 1 1 calc R
H27B H 0.7499 0.1241 -0.3224 0.121 Uiso 1 1 calc R
C28 C 0.7234(8) 0.1723(7) -0.3890(15) 0.139(7) Uiso 1 1 d .
H28A H 0.7374 0.1648 -0.4465 0.209 Uiso 1 1 calc R
H28B H 0.7241 0.2019 -0.3826 0.209 Uiso 1 1 calc R
H28C H 0.6903 0.1628 -0.3861 0.209 Uiso 1 1 calc R
C29 C 0.6607(6) 0.2409(7) -0.1437(13) 0.128(7) Uani 1 1 d .
H29A H 0.6430 0.2164 -0.1247 0.153 Uiso 1 1 calc R
H29B H 0.6510 0.2631 -0.1033 0.153 Uiso 1 1 calc R
C30 C 0.6446(11) 0.2509(9) -0.229(2) 0.184(11) Uiso 1 1 d .
H30A H 0.6555 0.2301 -0.2715 0.220 Uiso 1 1 calc R
H30B H 0.6585 0.2772 -0.2466 0.220 Uiso 1 1 calc R
C31 C 0.5778(14) 0.2544(12) -0.232(3) 0.251(17) Uiso 1 1 d .
H31A H 0.5635 0.2506 -0.2918 0.301 Uiso 1 1 calc R
H31B H 0.5610 0.2383 -0.1862 0.301 Uiso 1 1 calc R
C32 C 0.5863(15) 0.2929(13) -0.210(3) 0.270(19) Uiso 1 1 d .
H32A H 0.5559 0.3075 -0.2043 0.405 Uiso 1 1 calc R
H32B H 0.6061 0.3057 -0.2555 0.405 Uiso 1 1 calc R
H32C H 0.6032 0.2937 -0.1525 0.405 Uiso 1 1 calc R
C33 C 0.7180(6) 0.2049(6) -0.0442(10) 0.108(5) Uani 1 1 d .
H33A H 0.7039 0.2195 0.0069 0.129 Uiso 1 1 calc R
H33B H 0.6982 0.1805 -0.0551 0.129 Uiso 1 1 calc R
C34 C 0.7686(6) 0.1914(7) -0.0191(15) 0.128(7) Uani 1 1 d .
H34A H 0.7885 0.2153 -0.0054 0.153 Uiso 1 1 calc R
H34B H 0.7833 0.1768 -0.0696 0.153 Uiso 1 1 calc R
C35 C 0.7661(10) 0.1630(8) 0.0636(18) 0.167(9) Uiso 1 1 d .
H35A H 0.7522 0.1780 0.1144 0.200 Uiso 1 1 calc R
H35B H 0.7450 0.1397 0.0504 0.200 Uiso 1 1 calc R
C36 C 0.8160(12) 0.1477(10) 0.088(2) 0.234(15) Uiso 1 1 d .
H36A H 0.8137 0.1301 0.1408 0.351 Uiso 1 1 calc R
H36B H 0.8367 0.1708 0.1020 0.351 Uiso 1 1 calc R
H36C H 0.8294 0.1324 0.0386 0.351 Uiso 1 1 calc R
C37 C 0.5250(6) 0.4616(4) -0.3203(9) 0.087(4) Uani 1 1 d .
H37A H 0.5001 0.4780 -0.3500 0.105 Uiso 1 1 calc R
H37B H 0.5464 0.4805 -0.2882 0.105 Uiso 1 1 calc R
C38 C 0.5537(7) 0.4410(5) -0.3904(11) 0.113(6) Uani 1 1 d .
H38A H 0.5330 0.4225 -0.4253 0.136 Uiso 1 1 calc R
H38B H 0.5795 0.4248 -0.3629 0.136 Uiso 1 1 calc R
C39 C 0.5753(8) 0.4738(6) -0.4518(15) 0.132(7) Uiso 1 1 d .
H39A H 0.5488 0.4899 -0.4775 0.158 Uiso 1 1 calc R
H39B H 0.5951 0.4922 -0.4154 0.158 Uiso 1 1 calc R
C40 C 0.6040(12) 0.4582(10) -0.523(2) 0.218(13) Uiso 1 1 d .
H40A H 0.6163 0.4808 -0.5586 0.326 Uiso 1 1 calc R
H40B H 0.5844 0.4406 -0.5608 0.326 Uiso 1 1 calc R
H40C H 0.6308 0.4427 -0.4985 0.326 Uiso 1 1 calc R
C41 C 0.5372(6) 0.4061(4) -0.2032(11) 0.093(4) Uani 1 1 d .
H41A H 0.5198 0.3873 -0.1636 0.112 Uiso 1 1 calc R
H41B H 0.5534 0.3896 -0.2492 0.112 Uiso 1 1 calc R
C42 C 0.5752(7) 0.4275(6) -0.1489(14) 0.123(6) Uani 1 1 d .
H42A H 0.5602 0.4388 -0.0947 0.147 Uiso 1 1 calc R
H42B H 0.5882 0.4503 -0.1840 0.147 Uiso 1 1 calc R
C43 C 0.6172(8) 0.3988(6) -0.1212(15) 0.131(7) Uiso 1 1 d .
H43A H 0.6037 0.3751 -0.0898 0.157 Uiso 1 1 calc R
H43B H 0.6331 0.3888 -0.1758 0.157 Uiso 1 1 calc R
C44 C 0.6553(9) 0.4185(8) -0.0610(18) 0.170(9) Uiso 1 1 d .
H44A H 0.6798 0.3984 -0.0458 0.255 Uiso 1 1 calc R
H44B H 0.6401 0.4285 -0.0065 0.255 Uiso 1 1 calc R
H44C H 0.6703 0.4412 -0.0925 0.255 Uiso 1 1 calc R
O1 O 0.4558(2) 0.25488(18) 0.2271(4) 0.0460(14) Uani 1 1 d .
O2 O 0.4860(2) 0.31038(16) 0.3313(4) 0.0381(12) Uani 1 1 d .
O3 O 0.5836(2) 0.30894(19) 0.4171(4) 0.0473(14) Uani 1 1 d .
O4 O 0.6183(2) 0.31290(18) 0.2106(4) 0.0440(14) Uani 1 1 d .
O5 O 0.5492(2) 0.37964(17) 0.2788(4) 0.0388(12) Uani 1 1 d .
O6 O 0.5168(3) 0.44084(19) 0.1453(5) 0.0590(18) Uani 1 1 d .
O7 O 0.5786(3) 0.37218(19) 0.1068(4) 0.0515(16) Uani 1 1 d .
O8 O 0.4805(2) 0.37005(19) 0.0535(4) 0.0457(14) Uani 1 1 d .
O9 O 0.6445(3) 0.3171(2) 0.0210(5) 0.0591(18) Uani 1 1 d .
O10 O 0.5424(3) 0.3115(2) -0.0089(4) 0.0523(16) Uani 1 1 d .
O11 O 0.4718(3) 0.2567(2) 0.0264(5) 0.0544(17) Uani 1 1 d .
O12 O 0.5824(2) 0.25181(19) 0.0880(5) 0.0508(16) Uani 1 1 d .
O13 O 0.6822(3) 0.2471(2) 0.1537(5) 0.067(2) Uani 1 1 d .
O14 O 0.6303(3) 0.2420(3) 0.5128(6) 0.077(2) Uani 1 1 d .
O15 O 0.5774(3) 0.1952(2) 0.3889(5) 0.068(2) Uani 1 1 d .
O16 O 0.6393(2) 0.2543(2) 0.3282(5) 0.0551(17) Uani 1 1 d .
O17 O 0.4545(3) 0.3252(3) -0.0952(4) 0.070(2) Uani 1 1 d .
O18 O 0.4857(3) 0.1850(2) 0.3426(6) 0.064(2) Uani 1 1 d .
O19 O 0.6071(3) 0.1927(2) 0.2075(6) 0.072(2) Uani 1 1 d .
O20 O 0.5560(4) 0.1242(2) 0.2811(8) 0.097(3) Uani 1 1 d .
O21 O 0.6595(3) 0.3822(2) 0.3483(5) 0.0579(17) Uani 1 1 d .
O22 O 0.6465(3) 0.4138(2) 0.2131(6) 0.076(2) Uani 1 1 d .
O23 O 0.5419(4) 0.1833(3) -0.0532(7) 0.088(3) Uani 1 1 d .
O24 O 0.6038(4) 0.1587(3) 0.0272(9) 0.107(4) Uani 1 1 d .
O25 O 0.8025(5) 0.5353(4) 0.3754(9) 0.151(6) Uani 1 1 d .
Zn1 Zn 0.60519(4) 0.34620(3) 0.32112(7) 0.0419(2) Uani 1 1 d .
Zn2 Zn 0.52578(5) 0.21866(4) 0.04657(9) 0.0595(3) Uani 1 1 d .
Mo1 Mo 0.51411(3) 0.39008(2) 0.16546(5) 0.03963(19) Uani 1 1 d .
Mo2 Mo 0.59465(3) 0.31141(2) 0.08545(5) 0.0446(2) Uani 1 1 d .
Mo3 Mo 0.47683(3) 0.31804(3) 0.00946(5) 0.0476(2) Uani 1 1 d .
Mo4 Mo 0.62547(3) 0.25362(2) 0.19423(6) 0.0491(2) Uani 1 1 d .
Mo5 Mo 0.59491(3) 0.24746(3) 0.41944(6) 0.0546(2) Uani 1 1 d .
Mo6 Mo 0.54577(4) 0.17495(3) 0.27495(8) 0.0650(3) Uani 1 1 d .
P1 P 0.5000 0.28238(9) 0.2500 0.0359(6) Uani 1 2 d S
N1 N 0.7153(4) 0.2326(4) -0.1273(10) 0.099(4) Uani 1 1 d .
N2 N 0.5000 0.4338(4) -0.2500 0.075(4) Uani 1 2 d S

loop_
_atom_site_aniso_label
_atom_site_aniso_U_11
_atom_site_aniso_U_22
_atom_site_aniso_U_33
_atom_site_aniso_U_23
_atom_site_aniso_U_13
_atom_site_aniso_U_12
C1 0.060(6) 0.067(7) 0.062(7) -0.018(6) 0.009(5) -0.014(5)
C2 0.069(7) 0.074(8) 0.064(7) -0.019(6) 0.001(6) -0.011(6)
C3 0.105(10) 0.067(7) 0.072(8) -0.013(6) 0.008(7) -0.027(7)
C4 0.112(12) 0.098(11) 0.094(11) -0.013(9) -0.017(9) -0.039(9)
C5 0.088(10) 0.114(12) 0.116(13) -0.061(11) -0.012(9) -0.034(9)
C6 0.104(11) 0.084(10) 0.086(9) 0.005(8) -0.019(8) -0.038(8)
C7 0.105(10) 0.105(11) 0.056(7) -0.018(7) -0.025(7) -0.005(8)
C8 0.118(13) 0.098(11) 0.130(14) -0.041(11) -0.043(12) -0.034(10)
C9 0.098(12) 0.131(14) 0.109(12) -0.036(11) -0.014(10) -0.042(10)
C10 0.135(15) 0.112(13) 0.125(14) -0.039(11) -0.049(12) -0.034(11)
C11 0.085(10) 0.102(11) 0.123(13) -0.060(10) -0.024(9) -0.015(8)
C12 0.082(11) 0.21(2) 0.17(2) -0.111(18) -0.018(12) -0.020(13)
C13 0.125(15) 0.156(18) 0.146(17) -0.069(14) -0.006(13) -0.058(13)
C14 0.111(12) 0.090(11) 0.117(13) -0.053(10) -0.045(10) 0.002(9)
C15 0.19(2) 0.112(14) 0.110(14) -0.008(11) -0.056(14) -0.065(14)
C16 0.148(17) 0.119(14) 0.144(17) -0.049(12) -0.037(14) -0.051(12)
C17 0.103(12) 0.097(11) 0.139(15) -0.070(11) -0.019(11) -0.013(9)
C18 0.079(11) 0.20(2) 0.164(19) -0.126(18) 0.012(12) -0.039(12)
C19 0.096(11) 0.146(16) 0.183(19) -0.119(15) -0.009(12) -0.024(11)
C20 0.094(11) 0.081(10) 0.119(13) -0.048(10) 0.027(10) -0.007(8)
C21 0.114(14) 0.102(13) 0.146(17) -0.044(12) 0.034(12) -0.002(11)
C22 0.110(14) 0.127(16) 0.161(19) 0.026(15) 0.016(13) -0.011(12)
C25 0.134(13) 0.081(9) 0.072(8) -0.019(7) 0.041(9) -0.006(9)
C26 0.132(15) 0.118(14) 0.102(12) -0.027(10) 0.046(11) -0.024(11)
C29 0.094(12) 0.19(2) 0.102(13) -0.057(13) 0.007(10) 0.002(12)
C33 0.112(13) 0.149(15) 0.062(8) -0.010(9) 0.033(9) 0.007(11)
C34 0.082(11) 0.155(18) 0.146(17) -0.034(15) 0.002(11) -0.010(11)
C37 0.137(13) 0.062(7) 0.063(7) 0.012(6) 0.025(8) -0.008(7)
C38 0.154(16) 0.093(11) 0.093(11) 0.001(9) 0.061(11) 0.001(10)
C41 0.125(13) 0.061(8) 0.094(10) 0.013(7) 0.016(9) 0.008(8)
C42 0.120(15) 0.124(15) 0.125(15) 0.031(12) -0.007(12) -0.004(12)
O1 0.053(4) 0.036(3) 0.048(3) 0.003(3) 0.017(3) -0.001(3)
O2 0.048(3) 0.033(3) 0.033(3) 0.006(2) 0.009(2) -0.001(2)
O3 0.053(4) 0.047(3) 0.042(3) 0.004(3) 0.008(3) 0.003(3)
O4 0.046(3) 0.042(3) 0.043(3) -0.005(3) 0.015(3) -0.006(3)
O5 0.043(3) 0.036(3) 0.038(3) -0.002(2) 0.002(2) -0.002(2)
O6 0.083(5) 0.031(3) 0.063(4) 0.013(3) 0.002(4) -0.004(3)
O7 0.066(4) 0.046(4) 0.043(3) 0.002(3) 0.018(3) -0.006(3)
O8 0.058(4) 0.046(3) 0.033(3) 0.002(3) 0.005(3) -0.001(3)
O9 0.060(4) 0.066(4) 0.051(4) -0.009(3) 0.023(3) -0.007(3)
O10 0.064(4) 0.060(4) 0.032(3) -0.003(3) 0.017(3) -0.011(3)
O11 0.064(4) 0.048(4) 0.052(4) -0.023(3) 0.018(3) -0.014(3)
O12 0.050(4) 0.046(4) 0.057(4) -0.019(3) 0.020(3) -0.007(3)
O13 0.060(4) 0.072(5) 0.068(5) -0.013(4) 0.020(4) 0.009(4)
O14 0.069(5) 0.099(6) 0.064(5) 0.032(4) 0.010(4) 0.026(4)
O15 0.077(5) 0.048(4) 0.078(5) 0.021(4) 0.023(4) 0.019(4)
O16 0.051(4) 0.049(4) 0.065(4) 0.004(3) 0.016(3) 0.012(3)
O17 0.087(6) 0.092(6) 0.032(3) -0.009(4) 0.000(3) -0.008(4)
O18 0.075(5) 0.038(3) 0.080(5) 0.014(3) 0.033(4) 0.003(3)
O19 0.060(4) 0.044(4) 0.112(7) 0.007(4) 0.024(4) 0.009(3)
O20 0.101(7) 0.031(4) 0.158(10) 0.002(5) 0.039(7) 0.007(4)
O21 0.055(4) 0.074(5) 0.045(4) -0.007(3) -0.011(3) -0.004(3)
O22 0.085(6) 0.068(5) 0.075(5) 0.000(4) -0.013(5) -0.035(4)
O23 0.093(6) 0.077(6) 0.096(7) -0.042(5) 0.018(5) 0.020(5)
O24 0.110(8) 0.077(6) 0.133(10) -0.040(7) 0.039(8) 0.004(6)
O25 0.188(13) 0.146(11) 0.120(9) -0.027(8) -0.034(9) -0.098(10)
Zn1 0.0467(6) 0.0412(5) 0.0377(5) -0.0039(4) 0.0021(4) -0.0038(4)
Zn2 0.0662(8) 0.0513(7) 0.0611(7) -0.0257(6) 0.0218(6) -0.0104(5)
Mo1 0.0517(4) 0.0312(3) 0.0359(4) 0.0037(3) 0.0041(3) -0.0050(3)
Mo2 0.0513(5) 0.0460(4) 0.0366(4) -0.0078(3) 0.0168(3) -0.0098(3)
Mo3 0.0580(5) 0.0532(5) 0.0317(4) -0.0062(3) 0.0088(3) -0.0083(4)
Mo4 0.0490(5) 0.0442(4) 0.0541(5) -0.0089(4) 0.0188(4) 0.0014(3)
Mo5 0.0576(5) 0.0509(5) 0.0552(5) 0.0159(4) 0.0146(4) 0.0139(4)
Mo6 0.0740(6) 0.0325(4) 0.0884(7) 0.0037(4) 0.0322(5) 0.0083(4)
P1 0.0439(16) 0.0294(14) 0.0344(14) 0.000 0.0146(12) 0.000
N1 0.067(7) 0.108(9) 0.122(11) -0.059(8) 0.014(7) 0.002(6)
N2 0.110(11) 0.040(7) 0.077(9) 0.000 0.023(8) 0.000

loop_
_atom_type_symbol
_atom_type_description
_atom_type_scat_dispersion_real
_atom_type_scat_dispersion_imag
_atom_type_scat_source
C C 0.0033 0.0016 'International Tables Vol C Tables 4.2.6.8 and 6.1.1.4'
H H 0.0000 0.0000 'International Tables Vol C Tables 4.2.6.8 and 6.1.1.4'
O O 0.0106 0.0060 'International Tables Vol C Tables 4.2.6.8 and 6.1.1.4'
Zn Zn 0.2839 1.4301 'International Tables Vol C Tables 4.2.6.8 and 6.1.1.4'
Mo Mo -1.6832 0.6857 'International Tables Vol C Tables 4.2.6.8 and 6.1.1.4'
P P 0.1023 0.0942 'International Tables Vol C Tables 4.2.6.8 and 6.1.1.4'
N N 0.0061 0.0033 'International Tables Vol C Tables 4.2.6.8 and 6.1.1.4'

loop_
_geom_angle_atom_site_label_1
_geom_angle_atom_site_label_2
_geom_angle_atom_site_label_3
_geom_angle
_geom_angle_site_symmetry_1
_geom_angle_site_symmetry_3
O22 C1 O21 124.3(10) . .
O22 C1 C2 120.6(11) . .
O21 C1 C2 114.8(10) . .
C7 C2 C3 119.8(12) . .
C7 C2 C1 121.3(13) . .
C3 C2 C1 118.8(11) . .
C4 C3 C2 120.3(14) . .
C4 C3 H3 119.8 . .
C2 C3 H3 119.9 . .
C3 C4 C5 118.6(16) . .
C3 C4 H4 120.7 . .
C5 C4 H4 120.7 . .
C6 C5 O25 124.1(16) . .
C6 C5 C4 122.9(13) . .
O25 C5 C4 113.0(17) . .
C5 C6 C7 117.2(14) . .
C5 C6 H6 121.4 . .
C7 C6 H6 121.4 . .
C2 C7 C6 121.0(15) . .
C2 C7 H7 119.5 . .
C6 C7 H7 119.5 . .
O25 C8 C9 126.2(15) . .
O25 C8 C13 112.6(19) . .
C9 C8 C13 120.8(15) . .
C10 C9 C8 121.5(15) . .
C10 C9 H9 119.2 . .
C8 C9 H9 119.2 . .
C11 C10 C9 117.8(19) . .
C11 C10 H10 121.1 . .
C9 C10 H10 121.1 . .
C10 C11 C12 120.7(15) . .
C10 C11 C14 121.2(18) . .
C12 C11 C14 117.6(15) . .
C13 C12 C11 121.0(17) . .
C13 C12 H12 119.5 . .
C11 C12 H12 119.5 . .
C8 C13 C12 118(2) . .
C8 C13 H13 121.0 . .
C12 C13 H13 121.0 . .
C19 C14 C15 117.6(15) . .
C19 C14 C11 124(2) . .
C15 C14 C11 118.1(16) . .
C14 C15 C16 122.5(17) . .
C14 C15 H15 118.8 . .
C16 C15 H15 118.8 . .
C17 C16 C15 119(2) . .
C17 C16 H16 120.6 . .
C15 C16 H16 120.6 . .
C16 C17 C18 118.8(16) . .
C16 C17 C20 120(2) . 7_766
C18 C17 C20 120.5(16) . 7_766
C17 C18 C19 123.0(17) . .
C17 C18 H18 118.5 . .
C19 C18 H18 118.5 . .
C14 C19 C18 119(2) . .
C14 C19 H19 120.5 . .
C18 C19 H19 120.5 . .
O23 C20 O24 121.7(13) . .
O23 C20 C17 116.2(18) . 7_754
O24 C20 C17 120.8(16) . 7_754
C22 C21 N1 118.6(19) . .
C22 C21 H21A 107.7 . .
N1 C21 H21A 107.7 . .
C22 C21 H21B 107.7 . .
N1 C21 H21B 107.7 . .
H21A C21 H21B 107.1 . .
C21 C22 C23 118(2) . .
C21 C22 H22A 107.7 . .
C23 C22 H22A 107.7 . .
C21 C22 H22B 107.7 . .
C23 C22 H22B 107.7 . .
H22A C22 H22B 107.1 . .
C24 C23 C22 115(2) . .
C24 C23 H23A 108.5 . .
C22 C23 H23A 108.5 . .
C24 C23 H23B 108.5 . .
C22 C23 H23B 108.5 . .
H23A C23 H23B 107.5 . .
C23 C24 H24A 109.5 . .
C23 C24 H24B 109.5 . .
H24A C24 H24B 109.5 . .
C23 C24 H24C 109.5 . .
H24A C24 H24C 109.5 . .
H24B C24 H24C 109.5 . .
C26 C25 N1 117.2(13) . .
C26 C25 H25A 108.0 . .
N1 C25 H25A 108.0 . .
C26 C25 H25B 108.0 . .
N1 C25 H25B 108.0 . .
H25A C25 H25B 107.2 . .
C25 C26 C27 109.8(13) . .
C25 C26 H26A 109.7 . .
C27 C26 H26A 109.7 . .
C25 C26 H26B 109.7 . .
C27 C26 H26B 109.7 . .
H26A C26 H26B 108.2 . .
C28 C27 C26 106.2(16) . .
C28 C27 H27A 110.5 . .
C26 C27 H27A 110.5 . .
C28 C27 H27B 110.5 . .
C26 C27 H27B 110.5 . .
H27A C27 H27B 108.7 . .
C27 C28 H28A 109.5 . .
C27 C28 H28B 109.5 . .
H28A C28 H28B 109.5 . .
C27 C28 H28C 109.5 . .
H28A C28 H28C 109.5 . .
H28B C28 H28C 109.5 . .
C30 C29 N1 120(2) . .
C30 C29 H29A 107.3 . .
N1 C29 H29A 107.3 . .
C30 C29 H29B 107.3 . .
N1 C29 H29B 107.3 . .
H29A C29 H29B 106.9 . .
C29 C30 C31 111(2) . .
C29 C30 H30A 109.4 . .
C31 C30 H30A 109.4 . .
C29 C30 H30B 109.4 . .
C31 C30 H30B 109.4 . .
H30A C30 H30B 108.0 . .
C32 C31 C30 83(3) . .
C32 C31 H31A 114.8 . .
C30 C31 H31A 114.8 . .
C32 C31 H31B 114.8 . .
C30 C31 H31B 114.8 . .
H31A C31 H31B 111.9 . .
C31 C32 H32A 109.5 . .
C31 C32 H32B 109.5 . .
H32A C32 H32B 109.5 . .
C31 C32 H32C 109.4 . .
H32A C32 H32C 109.5 . .
H32B C32 H32C 109.5 . .
C34 C33 N1 114.6(14) . .
C34 C33 H33A 108.6 . .
N1 C33 H33A 108.6 . .
C34 C33 H33B 108.6 . .
N1 C33 H33B 108.6 . .
H33A C33 H33B 107.6 . .
C33 C34 C35 109.4(17) . .
C33 C34 H34A 109.8 . .
C35 C34 H34A 109.8 . .
C33 C34 H34B 109.8 . .
C35 C34 H34B 109.8 . .
H34A C34 H34B 108.2 . .
C36 C35 C34 111(2) . .
C36 C35 H35A 109.5 . .
C34 C35 H35A 109.5 . .
C36 C35 H35B 109.5 . .
C34 C35 H35B 109.5 . .
H35A C35 H35B 108.1 . .
C35 C36 H36A 109.5 . .
C35 C36 H36B 109.4 . .
H36A C36 H36B 109.5 . .
C35 C36 H36C 109.5 . .
H36A C36 H36C 109.5 . .
H36B C36 H36C 109.5 . .
C38 C37 N2 116.9(11) . .
C38 C37 H37A 108.1 . .
N2 C37 H37A 108.1 . .
C38 C37 H37B 108.1 . .
N2 C37 H37B 108.1 . .
H37A C37 H37B 107.3 . .
C37 C38 C39 108.2(14) . .
C37 C38 H38A 110.0 . .
C39 C38 H38A 110.0 . .
C37 C38 H38B 110.1 . .
C39 C38 H38B 110.1 . .
H38A C38 H38B 108.4 . .
C40 C39 C38 115(2) . .
C40 C39 H39A 108.6 . .
C38 C39 H39A 108.6 . .
C40 C39 H39B 108.6 . .
C38 C39 H39B 108.6 . .
H39A C39 H39B 107.6 . .
C39 C40 H40A 109.5 . .
C39 C40 H40B 109.5 . .
H40A C40 H40B 109.5 . .
C39 C40 H40C 109.5 . .
H40A C40 H40C 109.5 . .
H40B C40 H40C 109.5 . .
C42 C41 N2 116.0(12) . .
C42 C41 H41A 108.3 . .
N2 C41 H41A 108.3 . .
C42 C41 H41B 108.3 . .
N2 C41 H41B 108.3 . .
H41A C41 H41B 107.4 . .
C41 C42 C43 112.9(17) . .
C41 C42 H42A 109.0 . .
C43 C42 H42A 109.0 . .
C41 C42 H42B 109.0 . .
C43 C42 H42B 109.0 . .
H42A C42 H42B 107.8 . .
C44 C43 C42 114.8(19) . .
C44 C43 H43A 108.5 . .
C42 C43 H43A 108.6 . .
C44 C43 H43B 108.6 . .
C42 C43 H43B 108.6 . .
H43A C43 H43B 107.5 . .
C43 C44 H44A 109.5 . .
C43 C44 H44B 109.5 . .
H44A C44 H44B 109.5 . .
C43 C44 H44C 109.5 . .
H44A C44 H44C 109.5 . .
H44B C44 H44C 109.5 . .
P1 O1 Mo4 127.3(3) . 4_655
Zn1 O3 Mo3 123.6(3) . 4_655
Zn1 O3 Mo5 125.2(3) . .
Mo3 O3 Mo5 105.3(3) 4_655 .
Mo4 O4 Mo2 83.8(2) . .
Mo4 O4 Zn1 130.9(3) . .
Mo2 O4 Zn1 136.7(3) . .
Mo1 O5 Mo1 83.8(2) 4_655 .
Mo1 O5 Zn1 130.7(3) 4_655 .
Mo1 O5 Zn1 138.1(3) . .
Mo2 O7 Mo1 121.6(3) . .
Mo3 O8 Mo1 128.6(3) . .
Mo3 O10 Mo2 127.0(3) . .
Zn2 O11 Mo3 126.3(3) . .
Zn2 O11 Mo5 122.3(4) . 4_655
Mo3 O11 Mo5 105.0(3) . 4_655
Mo2 O12 Mo4 83.3(2) . .
Mo2 O12 Zn2 131.4(4) . .
Mo4 O12 Zn2 137.1(4) . .
Mo5 O15 Mo6 129.0(4) . .
Mo5 O16 Mo4 126.5(4) . .
Mo6 O18 Mo6 83.8(3) . 4_655
Mo6 O18 Zn2 130.1(4) . 4_655
Mo6 O18 Zn2 138.2(4) 4_655 4_655
Mo6 O19 Mo4 121.5(4) . .
C1 O21 Zn1 114.0(6) . .
C20 O23 Zn2 118.8(11) . .
C5 O25 C8 122.5(15) . .
O21 Zn1 O3 117.1(3) . .
O21 Zn1 O5 109.4(3) . .
O3 Zn1 O5 109.3(3) . .
O21 Zn1 O4 111.0(3) . .
O3 Zn1 O4 108.3(3) . .
O5 Zn1 O4 100.3(3) . .
O23 Zn2 O11 115.8(4) . .
O23 Zn2 O12 112.3(3) . .
O11 Zn2 O12 107.4(3) . .
O23 Zn2 O18 109.9(4) . 4_655
O11 Zn2 O18 110.5(3) . 4_655
O12 Zn2 O18 99.7(3) . 4_655
O6 Mo1 O5 106.5(3) . 4_655
O6 Mo1 O5 107.5(3) . .
O5 Mo1 O5 92.7(2) 4_655 .
O6 Mo1 O8 101.1(3) . .
O5 Mo1 O8 83.2(2) 4_655 .
O5 Mo1 O8 151.1(2) . .
O6 Mo1 O7 99.5(3) . .
O5 Mo1 O7 153.6(2) 4_655 .
O5 Mo1 O7 83.6(3) . .
O8 Mo1 O7 87.6(3) . .
O6 Mo1 Mo1 100.5(3) . 4_655
O5 Mo1 Mo1 48.21(17) 4_655 4_655
O5 Mo1 Mo1 47.95(17) . 4_655
O8 Mo1 Mo1 130.69(18) . 4_655
O7 Mo1 Mo1 131.15(19) . 4_655
O9 Mo2 O4 105.2(3) . .
O9 Mo2 O12 105.0(3) . .
O4 Mo2 O12 93.6(3) . .
O9 Mo2 O10 101.0(3) . .
O4 Mo2 O10 153.5(2) . .
O12 Mo2 O10 83.7(3) . .
O9 Mo2 O7 99.1(3) . .
O4 Mo2 O7 84.4(3) . .
O12 Mo2 O7 155.5(3) . .
O10 Mo2 O7 87.3(3) . .
O9 Mo2 Mo4 99.4(3) . .
O4 Mo2 Mo4 47.90(18) . .
O12 Mo2 Mo4 48.4(2) . .
O10 Mo2 Mo4 131.46(19) . .
O7 Mo2 Mo4 131.87(19) . .
O17 Mo3 O8 102.9(3) . .
O17 Mo3 O10 103.8(3) . .
O8 Mo3 O10 96.2(3) . .
O17 Mo3 O3 102.5(3) . 4_655
O8 Mo3 O3 89.3(3) . 4_655
O10 Mo3 O3 151.2(3) . 4_655
O17 Mo3 O11 103.1(4) . .
O8 Mo3 O11 151.8(3) . .
O10 Mo3 O11 88.3(3) . .
O3 Mo3 O11 74.3(3) 4_655 .
O17 Mo3 Mo5 100.2(3) . 4_655
O8 Mo3 Mo5 125.66(19) . 4_655
O10 Mo3 Mo5 124.8(2) . 4_655
O3 Mo3 Mo5 37.51(18) 4_655 4_655
O11 Mo3 Mo5 37.64(19) . 4_655
O13 Mo4 O4 105.2(3) . .
O13 Mo4 O12 105.6(3) . .
O4 Mo4 O12 93.9(3) . .
O13 Mo4 O16 100.2(3) . .
O4 Mo4 O16 83.5(3) . .
O12 Mo4 O16 153.9(3) . .
O13 Mo4 O19 98.1(3) . .
O4 Mo4 O19 156.2(3) . .
O12 Mo4 O19 84.2(3) . .
O16 Mo4 O19 87.9(3) . .
O13 Mo4 O1 171.0(3) . 4_655
O4 Mo4 O1 80.6(2) . 4_655
O12 Mo4 O1 80.5(2) . 4_655
O16 Mo4 O1 73.4(2) . 4_655
O19 Mo4 O1 75.7(2) . 4_655
O13 Mo4 Mo2 99.9(3) . .
O4 Mo4 Mo2 48.27(19) . .
O12 Mo4 Mo2 48.31(18) . .
O16 Mo4 Mo2 131.12(18) . .
O19 Mo4 Mo2 132.2(3) . .
O1 Mo4 Mo2 89.14(15) 4_655 .
O14 Mo5 O15 104.9(4) . .
O14 Mo5 O16 103.2(4) . .
O15 Mo5 O16 96.1(3) . .
O14 Mo5 O3 101.8(4) . .
O15 Mo5 O3 151.1(3) . .
O16 Mo5 O3 88.3(3) . .
O14 Mo5 O11 102.3(3) . 4_655
O15 Mo5 O11 89.8(3) . 4_655
O16 Mo5 O11 151.3(3) . 4_655
O3 Mo5 O11 73.8(3) . 4_655
O14 Mo5 Mo3 99.2(3) . 4_655
O15 Mo5 Mo3 125.8(2) . 4_655
O16 Mo5 Mo3 124.4(2) . 4_655
O3 Mo5 Mo3 37.19(18) . 4_655
O11 Mo5 Mo3 37.41(19) 4_655 4_655
O20 Mo6 O18 106.1(4) . .
O20 Mo6 O18 106.5(5) . 4_655
O18 Mo6 O18 93.0(3) . 4_655
O20 Mo6 O15 101.8(5) . .
O18 Mo6 O15 83.2(3) . .
O18 Mo6 O15 151.3(3) 4_655 .
O20 Mo6 O19 99.6(4) . .
O18 Mo6 O19 154.0(3) . .
O18 Mo6 O19 83.4(3) 4_655 .
O15 Mo6 O19 87.7(4) . .
O20 Mo6 Mo6 100.2(4) . 4_655
O18 Mo6 Mo6 48.3(3) . 4_655
O18 Mo6 Mo6 47.9(2) 4_655 4_655
O15 Mo6 Mo6 130.7(2) . 4_655
O19 Mo6 Mo6 130.9(3) . 4_655
O1 P1 O1 109.4(5) 4_655 .
O1 P1 O2 111.3(3) 4_655 .
O1 P1 O2 108.2(3) . .
O1 P1 O2 108.2(3) 4_655 4_655
O1 P1 O2 111.3(3) . 4_655
O2 P1 O2 108.4(4) . 4_655
C25 N1 C21 112.2(12) . .
C25 N1 C33 109.8(12) . .
C21 N1 C33 104.8(14) . .
C25 N1 C29 112.6(13) . .
C21 N1 C29 110.9(13) . .
C33 N1 C29 106.1(13) . .
C41 N2 C41 107.8(14) 4_654 .
C41 N2 C37 109.8(8) 4_654 .
C41 N2 C37 110.6(9) . .
C41 N2 C37 110.6(9) 4_654 4_654
C41 N2 C37 109.8(8) . 4_654
C37 N2 C37 108.4(13) . 4_654

loop_
_geom_bond_atom_site_label_1
_geom_bond_atom_site_label_2
_geom_bond_distance
_geom_bond_site_symmetry_2
C1 O22 1.225(14) .
C1 O21 1.336(14) .
C1 C2 1.493(15) .
C2 C7 1.347(17) .
C2 C3 1.400(17) .
C3 C4 1.375(17) .
C3 H3 0.9300 .
C4 C5 1.38(2) .
C4 H4 0.9300 .
C5 C6 1.36(2) .
C5 O25 1.378(16) .
C6 C7 1.426(18) .
C6 H6 0.9300 .
C7 H7 0.9300 .
C8 O25 1.380(19) .
C8 C9 1.41(2) .
C8 C13 1.41(2) .
C9 C10 1.41(2) .
C9 H9 0.9300 .
C10 C11 1.41(2) .
C10 H10 0.9300 .
C11 C12 1.43(3) .
C11 C14 1.495(19) .
C12 C13 1.41(2) .
C12 H12 0.9300 .
C13 H13 0.9300 .
C14 C19 1.35(2) .
C14 C15 1.41(3) .
C15 C16 1.42(2) .
C15 H15 0.9300 .
C16 C17 1.36(2) .
C16 H16 0.9300 .
C17 C18 1.36(3) .
C17 C20 1.51(2) 7_766
C18 C19 1.44(2) .
C18 H18 0.9300 .
C19 H19 0.9300 .
C20 O23 1.233(19) .
C20 O24 1.30(2) .
C20 C17 1.51(2) 7_754
C21 C22 1.39(2) .
C21 N1 1.51(2) .
C21 H21A 0.9700 .
C21 H21B 0.9700 .
C22 C23 1.58(3) .
C22 H22A 0.9700 .
C22 H22B 0.9700 .
C23 C24 1.43(3) .
C23 H23A 0.9700 .
C23 H23B 0.9700 .
C24 H24A 0.9600 .
C24 H24B 0.9600 .
C24 H24C 0.9600 .
C25 C26 1.45(2) .
C25 N1 1.495(16) .
C25 H25A 0.9700 .
C25 H25B 0.9700 .
C26 C27 1.62(2) .
C26 H26A 0.9700 .
C26 H26B 0.9700 .
C27 C28 1.42(2) .
C27 H27A 0.9700 .
C27 H27B 0.9700 .
C28 H28A 0.9600 .
C28 H28B 0.9600 .
C28 H28C 0.9600 .
C29 C30 1.36(3) .
C29 N1 1.54(2) .
C29 H29A 0.9700 .
C29 H29B 0.9700 .
C30 C31 1.83(4) .
C30 H30A 0.9700 .
C30 H30B 0.9700 .
C31 C32 1.31(4) .
C31 H31A 0.9700 .
C31 H31B 0.9700 .
C32 H32A 0.9600 .
C32 H32B 0.9600 .
C32 H32C 0.9600 .
C33 C34 1.50(2) .
C33 N1 1.52(2) .
C33 H33A 0.9700 .
C33 H33B 0.9700 .
C34 C35 1.53(3) .
C34 H34A 0.9700 .
C34 H34B 0.9700 .
C35 C36 1.50(4) .
C35 H35A 0.9700 .
C35 H35B 0.9700 .
C36 H36A 0.9600 .
C36 H36B 0.9600 .
C36 H36C 0.9600 .
C37 C38 1.458(19) .
C37 N2 1.532(13) .
C37 H37A 0.9700 .
C37 H37B 0.9700 .
C38 C39 1.51(2) .
C38 H38A 0.9700 .
C38 H38B 0.9700 .
C39 C40 1.40(3) .
C39 H39A 0.9700 .
C39 H39B 0.9700 .
C40 H40A 0.9600 .
C40 H40B 0.9600 .
C40 H40C 0.9600 .
C41 C42 1.48(2) .
C41 N2 1.523(16) .
C41 H41A 0.9700 .
C41 H41B 0.9700 .
C42 C43 1.53(2) .
C42 H42A 0.9700 .
C42 H42B 0.9700 .
C43 C44 1.51(3) .
C43 H43A 0.9700 .
C43 H43B 0.9700 .
C44 H44A 0.9600 .
C44 H44B 0.9600 .
C44 H44C 0.9600 .
O1 P1 1.540(7) .
O1 Mo4 2.510(6) 4_655
O2 P1 1.549(6) .
O3 Zn1 1.950(6) .
O3 Mo3 1.998(6) 4_655
O3 Mo5 2.013(6) .
O4 Mo4 1.943(6) .
O4 Mo2 1.954(6) .
O4 Zn1 1.985(6) .
O5 Mo1 1.948(6) 4_655
O5 Mo1 1.956(6) .
O5 Zn1 1.978(6) .
O6 Mo1 1.670(6) .
O7 Mo2 2.039(6) .
O7 Mo1 2.050(7) .
O8 Mo3 1.806(6) .
O8 Mo1 1.997(6) .
O9 Mo2 1.673(6) .
O10 Mo3 1.829(7) .
O10 Mo2 1.996(7) .
O11 Zn2 1.946(7) .
O11 Mo3 2.005(7) .
O11 Mo5 2.016(6) 4_655
O12 Mo2 1.957(6) .
O12 Mo4 1.961(7) .
O12 Zn2 1.981(6) .
O13 Mo4 1.678(7) .
O14 Mo5 1.692(8) .
O15 Mo5 1.814(8) .
O15 Mo6 1.999(9) .
O16 Mo5 1.826(7) .
O16 Mo4 2.011(8) .
O17 Mo3 1.674(7) .
O18 Mo6 1.950(7) .
O18 Mo6 1.961(9) 4_655
O18 Zn2 1.989(8) 4_655
O19 Mo6 2.034(8) .
O19 Mo4 2.042(7) .
O20 Mo6 1.669(7) .
O21 Zn1 1.931(7) .
O23 Zn2 1.914(8) .
Zn2 O18 1.989(8) 4_655
Mo1 O5 1.948(6) 4_655
Mo1 Mo1 2.6084(15) 4_655
Mo2 Mo4 2.6031(13) .
Mo3 O3 1.998(6) 4_655
Mo3 Mo5 3.1892(12) 4_655
Mo4 O1 2.510(6) 4_655
Mo5 O11 2.016(6) 4_655
Mo5 Mo3 3.1892(12) 4_655
Mo6 O18 1.961(9) 4_655
Mo6 Mo6 2.613(2) 4_655
P1 O1 1.540(7) 4_655
P1 O2 1.549(6) 4_655
N2 C41 1.523(16) 4_654
N2 C37 1.532(13) 4_654

loop_
_geom_torsion_atom_site_label_1
_geom_torsion_atom_site_label_2
_geom_torsion_atom_site_label_3
_geom_torsion_atom_site_label_4
_geom_torsion
_geom_torsion_site_symmetry_1
_geom_torsion_site_symmetry_4
O22 C1 C2 C7 -172.3(13) . .
O21 C1 C2 C7 2.1(17) . .
O22 C1 C2 C3 11.7(18) . .
O21 C1 C2 C3 -173.9(11) . .
C7 C2 C3 C4 3(2) . .
C1 C2 C3 C4 179.2(13) . .
C2 C3 C4 C5 -3(2) . .
C3 C4 C5 C6 -1(3) . .
C3 C4 C5 O25 176.9(15) . .
O25 C5 C6 C7 -173.4(16) . .
C4 C5 C6 C7 5(3) . .
C3 C2 C7 C6 0(2) . .
C1 C2 C7 C6 -175.6(13) . .
C5 C6 C7 C2 -4(2) . .
O25 C8 C9 C10 -174.9(18) . .
C13 C8 C9 C10 -3(3) . .
C8 C9 C10 C11 -1(3) . .
C9 C10 C11 C12 3(3) . .
C9 C10 C11 C14 175.3(17) . .
C10 C11 C12 C13 -3(3) . .
C14 C11 C12 C13 -175(2) . .
O25 C8 C13 C12 176(2) . .
C9 C8 C13 C12 3(3) . .
C11 C12 C13 C8 0(4) . .
C10 C11 C14 C19 -159.2(19) . .
C12 C11 C14 C19 13(3) . .
C10 C11 C14 C15 19(3) . .
C12 C11 C14 C15 -168(2) . .
C19 C14 C15 C16 4(3) . .
C11 C14 C15 C16 -174.5(19) . .
C14 C15 C16 C17 -7(3) . .
C15 C16 C17 C18 4(3) . .
C15 C16 C17 C20 178.7(18) . 7_766
C16 C17 C18 C19 0(4) . .
C20 C17 C18 C19 -173.9(19) 7_766 .
C15 C14 C19 C18 1(3) . .
C11 C14 C19 C18 179.3(18) . .
C17 C18 C19 C14 -3(3) . .
N1 C21 C22 C23 -171.3(16) . .
C21 C22 C23 C24 167(2) . .
N1 C25 C26 C27 173.5(14) . .
C25 C26 C27 C28 -76(2) . .
N1 C29 C30 C31 174.7(19) . .
C29 C30 C31 C32 89(3) . .
N1 C33 C34 C35 -178.6(16) . .
C33 C34 C35 C36 178(2) . .
N2 C37 C38 C39 -179.7(14) . .
C37 C38 C39 C40 -180(2) . .
N2 C41 C42 C43 -167.6(14) . .
C41 C42 C43 C44 -176.5(18) . .
O22 C1 O21 Zn1 -14.0(14) . .
C2 C1 O21 Zn1 171.9(7) . .
O24 C20 O23 Zn2 -5(2) . .
C17 C20 O23 Zn2 -172.0(11) 7_754 .
C6 C5 O25 C8 -28(3) . .
C4 C5 O25 C8 153.8(18) . .
C9 C8 O25 C5 -28(3) . .
C13 C8 O25 C5 159.0(19) . .
C1 O21 Zn1 O3 -166.6(6) . .
C1 O21 Zn1 O5 -41.5(7) . .
C1 O21 Zn1 O4 68.2(7) . .
Mo3 O3 Zn1 O21 104.4(4) 4_655 .
Mo5 O3 Zn1 O21 -106.9(4) . .
Mo3 O3 Zn1 O5 -20.8(5) 4_655 .
Mo5 O3 Zn1 O5 128.0(4) . .
Mo3 O3 Zn1 O4 -129.2(4) 4_655 .
Mo5 O3 Zn1 O4 19.6(5) . .
Mo1 O5 Zn1 O21 -112.8(4) 4_655 .
Mo1 O5 Zn1 O21 108.9(5) . .
Mo1 O5 Zn1 O3 16.8(5) 4_655 .
Mo1 O5 Zn1 O3 -121.6(4) . .
Mo1 O5 Zn1 O4 130.5(4) 4_655 .
Mo1 O5 Zn1 O4 -7.9(5) . .
Mo4 O4 Zn1 O21 115.9(4) . .
Mo2 O4 Zn1 O21 -108.6(5) . .
Mo4 O4 Zn1 O3 -14.0(5) . .
Mo2 O4 Zn1 O3 121.4(4) . .
Mo4 O4 Zn1 O5 -128.5(4) . .
Mo2 O4 Zn1 O5 6.9(5) . .
C20 O23 Zn2 O11 178.9(11) . .
C20 O23 Zn2 O12 55.0(12) . .
C20 O23 Zn2 O18 -54.9(12) . 4_655
Mo3 O11 Zn2 O23 -107.8(5) . .
Mo5 O11 Zn2 O23 104.6(5) 4_655 .
Mo3 O11 Zn2 O12 18.6(5) . .
Mo5 O11 Zn2 O12 -129.0(4) 4_655 .
Mo3 O11 Zn2 O18 126.4(4) . 4_655
Mo5 O11 Zn2 O18 -21.2(5) 4_655 4_655
Mo2 O12 Zn2 O23 114.1(5) . .
Mo4 O12 Zn2 O23 -109.9(5) . .
Mo2 O12 Zn2 O11 -14.4(5) . .
Mo4 O12 Zn2 O11 121.7(5) . .
Mo2 O12 Zn2 O18 -129.7(4) . 4_655
Mo4 O12 Zn2 O18 6.4(5) . 4_655
Mo1 O5 Mo1 O6 88.5(3) 4_655 .
Zn1 O5 Mo1 O6 -121.9(5) . .
Mo1 O5 Mo1 O5 -19.7(3) 4_655 4_655
Zn1 O5 Mo1 O5 129.8(3) . 4_655
Mo1 O5 Mo1 O8 -100.5(5) 4_655 .
Zn1 O5 Mo1 O8 49.1(8) . .
Mo1 O5 Mo1 O7 -173.5(2) 4_655 .
Zn1 O5 Mo1 O7 -23.9(4) . .
Zn1 O5 Mo1 Mo1 149.6(6) . 4_655
Mo3 O8 Mo1 O6 163.4(4) . .
Mo3 O8 Mo1 O5 -91.1(4) . 4_655
Mo3 O8 Mo1 O5 -7.9(8) . .
Mo3 O8 Mo1 O7 64.1(4) . .
Mo3 O8 Mo1 Mo1 -82.2(4) . 4_655
Mo2 O7 Mo1 O6 -168.8(4) . .
Mo2 O7 Mo1 O5 1.3(8) . 4_655
Mo2 O7 Mo1 O5 84.4(4) . .
Mo2 O7 Mo1 O8 -68.0(4) . .
Mo2 O7 Mo1 Mo1 78.0(4) . 4_655
Mo4 O4 Mo2 O9 -89.0(3) . .
Zn1 O4 Mo2 O9 123.2(5) . .
Mo4 O4 Mo2 O12 17.6(2) . .
Zn1 O4 Mo2 O12 -130.2(4) . .
Mo4 O4 Mo2 O10 100.8(6) . .
Zn1 O4 Mo2 O10 -47.0(8) . .
Mo4 O4 Mo2 O7 173.1(2) . .
Zn1 O4 Mo2 O7 25.3(4) . .
Zn1 O4 Mo2 Mo4 -147.8(5) . .
Mo4 O12 Mo2 O9 89.3(3) . .
Zn2 O12 Mo2 O9 -119.1(5) . .
Mo4 O12 Mo2 O4 -17.5(2) . .
Zn2 O12 Mo2 O4 134.2(4) . .
Mo4 O12 Mo2 O10 -171.0(2) . .
Zn2 O12 Mo2 O10 -19.4(4) . .
Mo4 O12 Mo2 O7 -101.8(7) . .
Zn2 O12 Mo2 O7 49.8(9) . .
Zn2 O12 Mo2 Mo4 151.6(5) . .
Mo3 O10 Mo2 O9 -165.2(4) . .
Mo3 O10 Mo2 O4 5.1(9) . .
Mo3 O10 Mo2 O12 90.6(4) . .
Mo3 O10 Mo2 O7 -66.5(4) . .
Mo3 O10 Mo2 Mo4 81.6(5) . .
Mo1 O7 Mo2 O9 170.1(4) . .
Mo1 O7 Mo2 O4 -85.4(4) . .
Mo1 O7 Mo2 O12 1.0(9) . .
Mo1 O7 Mo2 O10 69.4(4) . .
Mo1 O7 Mo2 Mo4 -78.5(4) . .
Mo1 O8 Mo3 O17 -168.0(4) . .
Mo1 O8 Mo3 O10 -62.4(4) . .
Mo1 O8 Mo3 O3 89.3(4) . 4_655
Mo1 O8 Mo3 O11 35.6(8) . .
Mo1 O8 Mo3 Mo5 79.2(4) . 4_655
Mo2 O10 Mo3 O17 168.4(5) . .
Mo2 O10 Mo3 O8 63.5(5) . .
Mo2 O10 Mo3 O3 -36.4(8) . 4_655
Mo2 O10 Mo3 O11 -88.5(4) . .
Mo2 O10 Mo3 Mo5 -78.5(4) . 4_655
Zn2 O11 Mo3 O17 118.2(5) . .
Mo5 O11 Mo3 O17 -89.8(4) 4_655 .
Zn2 O11 Mo3 O8 -85.5(7) . .
Mo5 O11 Mo3 O8 66.6(7) 4_655 .
Zn2 O11 Mo3 O10 14.5(4) . .
Mo5 O11 Mo3 O10 166.5(3) 4_655 .
Zn2 O11 Mo3 O3 -142.2(5) . 4_655
Mo5 O11 Mo3 O3 9.8(3) 4_655 4_655
Zn2 O11 Mo3 Mo5 -152.0(6) . 4_655
Mo2 O4 Mo4 O13 89.7(3) . .
Zn1 O4 Mo4 O13 -119.2(5) . .
Mo2 O4 Mo4 O12 -17.6(2) . .
Zn1 O4 Mo4 O12 133.4(4) . .
Mo2 O4 Mo4 O16 -171.5(3) . .
Zn1 O4 Mo4 O16 -20.4(4) . .
Mo2 O4 Mo4 O19 -102.0(8) . .
Zn1 O4 Mo4 O19 49.0(10) . .
Mo2 O4 Mo4 O1 -97.3(2) . 4_655
Zn1 O4 Mo4 O1 53.7(4) . 4_655
Zn1 O4 Mo4 Mo2 151.0(5) . .
Mo2 O12 Mo4 O13 -89.4(3) . .
Zn2 O12 Mo4 O13 122.2(5) . .
Mo2 O12 Mo4 O4 17.6(2) . .
Zn2 O12 Mo4 O4 -130.8(5) . .
Mo2 O12 Mo4 O16 100.6(6) . .
Zn2 O12 Mo4 O16 -47.8(8) . .
Mo2 O12 Mo4 O19 173.8(3) . .
Zn2 O12 Mo4 O19 25.4(5) . .
Mo2 O12 Mo4 O1 97.4(2) . 4_655
Zn2 O12 Mo4 O1 -51.0(4) . 4_655
Zn2 O12 Mo4 Mo2 -148.4(6) . .
Mo5 O16 Mo4 O13 -163.6(4) . .
Mo5 O16 Mo4 O4 92.1(4) . .
Mo5 O16 Mo4 O12 6.7(9) . .
Mo5 O16 Mo4 O19 -65.7(4) . .
Mo5 O16 Mo4 O1 10.0(4) . 4_655
Mo5 O16 Mo4 Mo2 83.6(4) . .
Mo6 O19 Mo4 O13 169.3(5) . .
Mo6 O19 Mo4 O4 0.7(12) . .
Mo6 O19 Mo4 O12 -85.7(5) . .
Mo6 O19 Mo4 O16 69.3(5) . .
Mo6 O19 Mo4 O1 -4.1(4) . 4_655
Mo6 O19 Mo4 Mo2 -79.5(6) . .
O9 Mo2 Mo4 O13 0.4(4) . .
O4 Mo2 Mo4 O13 -101.6(4) . .
O12 Mo2 Mo4 O13 102.2(4) . .
O10 Mo2 Mo4 O13 114.2(4) . .
O7 Mo2 Mo4 O13 -110.9(4) . .
O9 Mo2 Mo4 O4 102.0(3) . .
O12 Mo2 Mo4 O4 -156.2(3) . .
O10 Mo2 Mo4 O4 -144.2(3) . .
O7 Mo2 Mo4 O4 -9.3(3) . .
O9 Mo2 Mo4 O12 -101.8(3) . .
O4 Mo2 Mo4 O12 156.2(3) . .
O10 Mo2 Mo4 O12 12.0(3) . .
O7 Mo2 Mo4 O12 146.9(3) . .
O9 Mo2 Mo4 O16 113.3(4) . .
O4 Mo2 Mo4 O16 11.3(3) . .
O12 Mo2 Mo4 O16 -144.9(3) . .
O10 Mo2 Mo4 O16 -132.9(4) . .
O7 Mo2 Mo4 O16 2.0(4) . .
O9 Mo2 Mo4 O19 -110.1(4) . .
O4 Mo2 Mo4 O19 147.8(4) . .
O12 Mo2 Mo4 O19 -8.4(4) . .
O10 Mo2 Mo4 O19 3.6(4) . .
O7 Mo2 Mo4 O19 138.6(4) . .
O9 Mo2 Mo4 O1 -179.8(3) . 4_655
O4 Mo2 Mo4 O1 78.2(3) . 4_655
O12 Mo2 Mo4 O1 -78.0(3) . 4_655
O10 Mo2 Mo4 O1 -66.0(3) . 4_655
O7 Mo2 Mo4 O1 68.9(3) . 4_655
Mo6 O15 Mo5 O14 -168.0(5) . .
Mo6 O15 Mo5 O16 -62.6(5) . .
Mo6 O15 Mo5 O3 35.1(9) . .
Mo6 O15 Mo5 O11 89.3(5) . 4_655
Mo6 O15 Mo5 Mo3 78.6(5) . 4_655
Mo4 O16 Mo5 O14 169.4(5) . .
Mo4 O16 Mo5 O15 62.6(5) . .
Mo4 O16 Mo5 O3 -88.8(4) . .
Mo4 O16 Mo5 O11 -38.3(9) . 4_655
Mo4 O16 Mo5 Mo3 -79.4(4) . 4_655
Zn1 O3 Mo5 O14 116.9(5) . .
Mo3 O3 Mo5 O14 -89.7(4) 4_655 .
Zn1 O3 Mo5 O15 -85.9(7) . .
Mo3 O3 Mo5 O15 67.5(7) 4_655 .
Zn1 O3 Mo5 O16 13.7(4) . .
Mo3 O3 Mo5 O16 167.1(4) 4_655 .
Zn1 O3 Mo5 O11 -143.6(5) . 4_655
Mo3 O3 Mo5 O11 9.8(3) 4_655 4_655
Zn1 O3 Mo5 Mo3 -153.4(6) . 4_655
Mo6 O18 Mo6 O20 -89.3(5) 4_655 .
Zn2 O18 Mo6 O20 117.8(6) 4_655 .
Mo6 O18 Mo6 O18 18.8(4) 4_655 4_655
Zn2 O18 Mo6 O18 -134.0(3) 4_655 4_655
Mo6 O18 Mo6 O15 170.3(3) 4_655 .
Zn2 O18 Mo6 O15 17.4(5) 4_655 .
Mo6 O18 Mo6 O19 100.0(8) 4_655 .
Zn2 O18 Mo6 O19 -52.9(11) 4_655 .
Zn2 O18 Mo6 Mo6 -152.9(6) 4_655 4_655
Mo5 O15 Mo6 O20 163.7(5) . .
Mo5 O15 Mo6 O18 -91.2(5) . .
Mo5 O15 Mo6 O18 -7.3(10) . 4_655
Mo5 O15 Mo6 O19 64.4(5) . .
Mo5 O15 Mo6 Mo6 -81.6(5) . 4_655
Mo4 O19 Mo6 O20 -169.4(6) . .
Mo4 O19 Mo6 O18 1.5(12) . .
Mo4 O19 Mo6 O18 84.9(5) . 4_655
Mo4 O19 Mo6 O15 -67.8(5) . .
Mo4 O19 Mo6 Mo6 78.1(6) . 4_655
Mo4 O1 P1 O1 120.9(5) 4_655 4_655
Mo4 O1 P1 O2 -0.5(5) 4_655 .
Mo4 O1 P1 O2 -119.6(4) 4_655 4_655
C26 C25 N1 C21 164.5(18) . .
C26 C25 N1 C33 48(2) . .
C26 C25 N1 C29 -70(2) . .
C22 C21 N1 C25 60(2) . .
C22 C21 N1 C33 178.7(17) . .
C22 C21 N1 C29 -67(2) . .
C34 C33 N1 C25 55.2(19) . .
C34 C33 N1 C21 -65.5(18) . .
C34 C33 N1 C29 177.1(15) . .
C30 C29 N1 C25 -35(3) . .
C30 C29 N1 C21 91(2) . .
C30 C29 N1 C33 -155(2) . .
C42 C41 N2 C41 -176.6(17) . 4_654
C42 C41 N2 C37 63.4(16) . .
C42 C41 N2 C37 -56.1(16) . 4_654
C38 C37 N2 C41 -62.8(18) . 4_654
C38 C37 N2 C41 56.0(18) . .
C38 C37 N2 C37 176.3(18) . 4_654
